data_7027540
loop_
_publ_author_name
'Estevan, Francisco'
'Garc\'ia-Bernab\'e, Abel'
'Garc\'ia-Granda, Santiago'
'Lahuerta, Pascual'
'Moreno, Eduardo'
'P\'erez-Prieto, Julia'
'Sana\'u, Mercedes'
'Ubeda, M. Angeles'

_publ_section_title
;
 A new structural type of dinuclear rhodium(II) compounds: synthesis by
 serendipity and design; catalytic behaviour in carbene transfer
 reactions&#x200A;&#x2020;
;
_journal_issue 19
_journal_name_full 'Journal of the Chemical Society, Dalton Transactions'
_journal_page_first 3493
_journal_paper_doi 10.1039/a903811f
_journal_year 1999
_chemical_formula_moiety 'C40 H34 Cl4 O4 P2 Rh2, 2(C H Cl3)'
_chemical_formula_sum 'C42 H36 Cl10 O4 P2 Rh2'
_chemical_formula_weight 1226.97
_chemical_name_systematic
; 
 ? 
;
_space_group_IT_number 2
_symmetry_cell_setting triclinic
_symmetry_space_group_name_Hall '-P 1'
_symmetry_space_group_name_H-M 'P -1'
_atom_sites_solution_hydrogens geom
_atom_sites_solution_primary direct
_atom_sites_solution_secondary difmap
_audit_creation_method SHELXL-97
_cell_angle_alpha 77.40(5)
_cell_angle_beta 84.25(5)
_cell_angle_gamma 69.69(4)
_cell_formula_units_Z 2
_cell_length_a 13.398(6)
_cell_length_b 13.623(5)
_cell_length_c 14.538(5)
_cell_measurement_reflns_used 25
_cell_measurement_temperature 293(2)
_cell_measurement_theta_max 15
_cell_measurement_theta_min 10
_cell_volume 2427.7(18)
_computing_cell_refinement 'CRYSDA (Beurskens et al, 1992)'
_computing_data_collection
;
 Nonius CAD-4 Diffractometer Control Software. Data collection with
 profile analysis over all reflections (Lehman and Larsen, 1974
Grant and
 Gable, 1978)
;
_computing_data_reduction 'THE REFLEX (local program)'
_computing_molecular_graphics 'EUCLID (Spek, 1982)'
_computing_publication_material 'SHELXL-97 (Sheldrick, 1997)'
_computing_structure_refinement 'SHELXL-97 (Sheldrick, 1997)'
_computing_structure_solution 'SHELXS-97 (Sheldrick, 1990)'
_diffrn_ambient_temperature 290(2)
_diffrn_measured_fraction_theta_full 1.000
_diffrn_measured_fraction_theta_max 1.000
_diffrn_measurement_device_type 'Enraf-Nonius CAD4'
_diffrn_measurement_method \w-2\Q
_diffrn_radiation_monochromator graphite
_diffrn_radiation_source 'fine-focus sealed tube'
_diffrn_radiation_type MoK\a
_diffrn_radiation_wavelength 0.71073
_diffrn_reflns_av_R_equivalents 0.0182
_diffrn_reflns_av_sigmaI/netI 0.0331
_diffrn_reflns_limit_h_max 15
_diffrn_reflns_limit_h_min 0
_diffrn_reflns_limit_k_max 16
_diffrn_reflns_limit_k_min -15
_diffrn_reflns_limit_l_max 17
_diffrn_reflns_limit_l_min -17
_diffrn_reflns_number 8941
_diffrn_reflns_theta_full 24.98
_diffrn_reflns_theta_max 24.98
_diffrn_reflns_theta_min 1.44
_diffrn_standards_decay_% 6.23
_diffrn_standards_interval_count 200
_diffrn_standards_interval_time 60
_diffrn_standards_number 3
_exptl_absorpt_coefficient_mu 1.336
_exptl_absorpt_correction_type none
_exptl_crystal_colour red
_exptl_crystal_density_diffrn 1.678
_exptl_crystal_density_meas ?
_exptl_crystal_density_method 'not measured'
_exptl_crystal_description prismatic
_exptl_crystal_F_000 1220
_exptl_crystal_size_max 0.26
_exptl_crystal_size_mid 0.17
_exptl_crystal_size_min 0.17
_refine_diff_density_max 0.976
_refine_diff_density_min -0.598
_refine_diff_density_rms 0.087
_refine_ls_extinction_method none
_refine_ls_goodness_of_fit_ref 1.040
_refine_ls_hydrogen_treatment mixed
_refine_ls_matrix_type full
_refine_ls_number_parameters 576
_refine_ls_number_reflns 8538
_refine_ls_number_restraints 0
_refine_ls_restrained_S_all 1.040
_refine_ls_R_factor_all 0.0587
_refine_ls_R_factor_gt 0.0352
_refine_ls_shift/su_max 0.001
_refine_ls_shift/su_mean 0.000
_refine_ls_structure_factor_coef Fsqd
_refine_ls_weighting_details 'w=1/[\s^2^(Fo^2^)+(0.0542P)^2^+3.7821P] where P=(Fo^2^+2Fc^2^)/3'
_refine_ls_weighting_scheme calc
_refine_ls_wR_factor_gt 0.0947
_refine_ls_wR_factor_ref 0.1041
_reflns_number_gt 6549
_reflns_number_total 8538
_reflns_threshold_expression >2sigma(I)
_cod_data_source_file 903811fsup1.cif
_cod_data_source_block COMPOUND5
_cod_depositor_comments
;
The following automatic conversions were performed:

'_symmetry_cell_setting' value 'Triclinic' changed to 'triclinic'
according to /home/saulius/struct/CIF-dictionaries/cif_core.dic
dictionary named 'cif_core.dic' version 2.4.2 from 2011-04-26.

Automatic conversion script
Id: cif_fix_values 1891 2012-01-12 08:04:46Z andrius 

The following automatic conversions were performed:

'_exptl_crystal_density_meas' value 'no' was changed to '?' - the
value is perceived as not measured.

Automatic conversion script
Id: cif_fix_values 3008 2015-01-20 13:52:24Z robertas 

The following automatic conversions were performed:

'_refine_ls_weighting_scheme' value 'calc
w=1/[\s^2^(Fo^2^)+(0.0542P)^2^+3.7821P] where P=(Fo^2^+2Fc^2^)/3' was
changed to 'calc'. New tag '_refine_ls_weighting_details' was
created. The value of the new tag was set to
'w=1/[\s^2^(Fo^2^)+(0.0542P)^2^+3.7821P] where P=(Fo^2^+2Fc^2^)/3'.

Automatic conversion script
Id: cif_fix_values 3143 2015-03-26 13:38:13Z robertas 
;
_cod_original_cell_volume 2427.7(17)
_cod_original_sg_symbol_H-M P-1
_cod_database_code 7027540

loop_
_symmetry_equiv_pos_as_xyz
'x, y, z'
'-x, -y, -z'

loop_
_atom_site_label
_atom_site_type_symbol
_atom_site_fract_x
_atom_site_fract_y
_atom_site_fract_z
_atom_site_U_iso_or_equiv
_atom_site_adp_type
_atom_site_occupancy
_atom_site_calc_flag
_atom_site_refinement_flags
Rh1 Rh 0.82778(3) 0.68124(2) 0.20280(2) 0.03243(10) Uani 1 d .
Rh2 Rh 0.73877(2) 0.70592(2) 0.36501(2) 0.03065(10) Uani 1 d .
Cl3 Cl 0.73424(9) 0.87823(8) 0.36110(7) 0.0384(2) Uani 1 d .
Cl4 Cl 0.68234(8) 0.75549(9) 0.10498(7) 0.0401(2) Uani 1 d .
C5 C 1.0823(4) 0.5619(4) 0.4012(4) 0.0563(14) Uani 1 d .
H51 H 1.1330 0.5317 0.3548 0.13(3) Uiso 1 calc R
H52 H 1.0822 0.5069 0.4553 0.150 Uiso 1 calc R
H53 H 1.1013 0.6164 0.4198 0.13(3) Uiso 1 calc R
C6 C 0.9729(3) 0.6098(3) 0.3601(3) 0.0384(10) Uani 1 d .
O7 O 0.9655(2) 0.6033(2) 0.2758(2) 0.0442(7) Uani 1 d .
O8 O 0.8967(2) 0.6530(2) 0.4110(2) 0.0422(7) Uani 1 d .
C9 C 0.7591(5) 0.3902(4) 0.3367(5) 0.0696(17) Uani 1 d .
H91 H 0.7788 0.3601 0.2810 0.13(3) Uiso 1 calc R
H92 H 0.6865 0.3964 0.3545 0.11(3) Uiso 1 calc R
H93 H 0.8047 0.3447 0.3871 0.12(3) Uiso 1 calc R
C10 C 0.7705(4) 0.4998(4) 0.3172(4) 0.0450(11) Uani 1 d .
O11 O 0.7476(3) 0.5496(2) 0.3837(2) 0.0440(7) Uani 1 d .
O12 O 0.7989(3) 0.5352(2) 0.2354(2) 0.0499(8) Uani 1 d .
P13 P 0.56236(8) 0.76181(8) 0.34459(8) 0.0320(2) Uani 1 d .
C14 C 0.4889(3) 0.8809(3) 0.2604(3) 0.0346(9) Uani 1 d .
C15 C 0.4828(4) 0.9800(4) 0.2745(4) 0.0493(12) Uani 1 d .
H15 H 0.5193 0.9850 0.3235 0.054(15) Uiso 1 calc R
C16 C 0.3684(4) 1.0664(4) 0.1435(4) 0.0563(13) Uani 1 d .
H16 H 0.3274 1.1285 0.1049 0.063(16) Uiso 1 calc R
C17 C 0.4225(4) 1.0717(4) 0.2159(4) 0.0566(13) Uani 1 d .
H17 H 0.4188 1.1380 0.2260 0.067(17) Uiso 1 calc R
C18 C 0.3754(4) 0.9678(5) 0.1285(4) 0.0642(15) Uani 1 d .
H18 H 0.3397 0.9634 0.0787 0.076(18) Uiso 1 calc R
C19 C 0.4349(4) 0.8753(4) 0.1868(3) 0.0477(11) Uani 1 d .
H19 H 0.4386 0.8092 0.1763 0.046(14) Uiso 1 calc R
C20 C 0.5086(3) 0.6583(3) 0.3330(3) 0.0386(10) Uani 1 d .
C21 C 0.5290(4) 0.6172(4) 0.2509(4) 0.0495(12) Uani 1 d .
H21 H 0.5734 0.6392 0.2037 0.052(14) Uiso 1 calc R
C22 C 0.4838(5) 0.5443(4) 0.2388(4) 0.0590(14) Uani 1 d .
H22 H 0.4973 0.5178 0.1834 0.053(15) Uiso 1 calc R
C23 C 0.4186(5) 0.5103(4) 0.3084(4) 0.0602(14) Uani 1 d .
H23 H 0.3867 0.4627 0.2991 0.049(14) Uiso 1 calc R
C24 C 0.4009(4) 0.5469(4) 0.3917(4) 0.0575(14) Uani 1 d .
H24 H 0.3593 0.5217 0.4397 0.055(15) Uiso 1 calc R
C25 C 0.4446(4) 0.6212(4) 0.4043(3) 0.0448(11) Uani 1 d .
H25 H 0.4315 0.6465 0.4603 0.060(16) Uiso 1 calc R
C26 C 0.4981(4) 0.7980(3) 0.4560(3) 0.0391(10) Uani 1 d .
C27 C 0.3897(4) 0.8578(4) 0.4610(4) 0.0529(12) Uani 1 d .
H27 H 0.3508 0.8828 0.4061 0.051(14) Uiso 1 calc R
C28 C 0.3394(5) 0.8804(5) 0.5445(4) 0.0708(17) Uani 1 d .
H28 H 0.2673 0.9204 0.5460 0.069(17) Uiso 1 calc R
C29 C 0.3965(6) 0.8432(5) 0.6271(4) 0.0735(18) Uani 1 d .
H29 H 0.3629 0.8592 0.6837 0.058(15) Uiso 1 calc R
C30 C 0.5019(5) 0.7831(4) 0.6251(4) 0.0585(14) Uani 1 d .
H30 H 0.5397 0.7567 0.6806 0.075(19) Uiso 1 calc R
C31 C 0.5520(4) 0.7617(4) 0.5408(3) 0.0423(10) Uani 1 d .
Cl32 Cl 0.68766(8) 0.68484(9) 0.54317(7) 0.0373(2) Uani 1 d .
P33 P 0.87649(8) 0.82547(8) 0.14518(7) 0.0315(2) Uani 1 d .
C34 C 1.0058(3) 0.8124(3) 0.1873(3) 0.0374(10) Uani 1 d .
C35 C 1.0126(4) 0.8284(4) 0.2773(3) 0.0471(11) Uani 1 d .
H35 H 0.9514 0.8474 0.3151 0.049(14) Uiso 1 calc R
C36 C 1.1100(4) 0.8160(5) 0.3109(4) 0.0579(14) Uani 1 d .
H36 H 1.1138 0.8281 0.3708 0.08(2) Uiso 1 calc R
C37 C 1.2015(4) 0.7859(5) 0.2562(4) 0.0632(15) Uani 1 d .
H37 H 1.2671 0.7770 0.2791 0.069(17) Uiso 1 calc R
C38 C 1.1948(4) 0.7692(5) 0.1677(5) 0.0701(17) Uani 1 d .
H38 H 1.2563 0.7485 0.1307 0.09(2) Uiso 1 calc R
C39 C 1.0979(4) 0.7828(4) 0.1330(4) 0.0552(13) Uani 1 d .
H39 H 1.0945 0.7720 0.0726 0.061(16) Uiso 1 calc R
C40 C 0.7960(3) 0.9662(3) 0.1404(3) 0.0344(9) Uani 1 d .
C41 C 0.8441(4) 1.0384(4) 0.1503(4) 0.0562(14) Uani 1 d .
H41 H 0.9148 1.0141 0.1677 0.063(16) Uiso 1 calc R
C42 C 0.7867(5) 1.1472(4) 0.1343(5) 0.0656(16) Uani 1 d .
H42 H 0.8187 1.1952 0.1425 0.09(2) Uiso 1 calc R
C43 C 0.6849(4) 1.1834(4) 0.1069(4) 0.0583(14) Uani 1 d .
H43 H 0.6474 1.2563 0.0945 0.070(17) Uiso 1 calc R
C44 C 0.6371(4) 1.1125(4) 0.0973(4) 0.0573(14) Uani 1 d .
H44 H 0.5669 1.1378 0.0783 0.062(16) Uiso 1 calc R
C45 C 0.6912(4) 1.0043(4) 0.1153(3) 0.0446(11) Uani 1 d .
H45 H 0.6569 0.9570 0.1104 0.046(13) Uiso 1 calc R
C46 C 0.9039(3) 0.8245(3) 0.0188(3) 0.0373(10) Uani 1 d .
C47 C 0.8949(4) 0.9181(4) -0.0484(3) 0.0448(11) Uani 1 d .
H47 H 0.8728 0.9835 -0.0294 0.042(13) Uiso 1 calc R
C48 C 0.9183(4) 0.9142(5) -0.1422(4) 0.0577(14) Uani 1 d .
H48 H 0.9114 0.9771 -0.1859 0.070(17) Uiso 1 calc R
C49 C 0.9520(5) 0.8183(5) -0.1721(4) 0.0631(15) Uani 1 d .
H49 H 0.9683 0.8166 -0.2356 0.071(18) Uiso 1 calc R
C50 C 0.9614(4) 0.7260(5) -0.1086(4) 0.0558(13) Uani 1 d .
H50 H 0.9842 0.6611 -0.1285 0.075(19) Uiso 1 calc R
C51 C 0.9372(4) 0.7293(4) -0.0150(3) 0.0447(11) Uani 1 d .
Cl52 Cl 0.94609(9) 0.60813(8) 0.06440(8) 0.0446(3) Uani 1 d .
C53 C 0.8860(5) 0.8010(5) 0.5711(4) 0.0682(16) Uani 1 d .
H531 H 0.8616 0.7922 0.5130 0.11(3) Uiso 1 calc R
Cl54 Cl 0.77615(14) 0.86704(15) 0.63487(13) 0.0861(5) Uani 1 d .
Cl55 Cl 0.95174(15) 0.67399(14) 0.63797(14) 0.0891(5) Uani 1 d .
Cl56 Cl 0.9719(2) 0.8744(2) 0.54134(16) 0.1196(8) Uani 1 d .
C57 C 0.2934(5) 0.4319(5) 0.0369(6) 0.082(2) Uani 1 d .
H571 H 0.2766 0.3911 -0.0035 0.11(3) Uiso 1 calc R
Cl58 Cl 0.42950(18) 0.3865(3) 0.0480(3) 0.1687(15) Uani 1 d .
Cl59 Cl 0.2319(3) 0.4086(3) 0.1454(2) 0.1646(13) Uani 1 d .
Cl60 Cl 0.2463(3) 0.56285(19) -0.0147(2) 0.1494(11) Uani 1 d .

loop_
_atom_site_aniso_label
_atom_site_aniso_U_11
_atom_site_aniso_U_22
_atom_site_aniso_U_33
_atom_site_aniso_U_23
_atom_site_aniso_U_13
_atom_site_aniso_U_12
Rh1 0.03400(18) 0.03010(17) 0.03259(18) -0.00666(13) 0.00030(14) -0.01001(14)
Rh2 0.02936(17) 0.03235(17) 0.03013(18) -0.00360(13) -0.00288(13) -0.01116(13)
Cl3 0.0429(6) 0.0366(5) 0.0390(6) -0.0085(4) -0.0022(5) -0.0166(5)
Cl4 0.0391(6) 0.0462(6) 0.0378(6) -0.0082(5) -0.0037(4) -0.0171(5)
C5 0.040(3) 0.055(3) 0.061(3) 0.009(3) -0.013(3) -0.008(2)
C6 0.035(2) 0.030(2) 0.045(3) 0.0041(19) -0.005(2) -0.0106(18)
O7 0.0390(17) 0.0411(17) 0.0435(19) -0.0029(14) -0.0037(14) -0.0047(14)
O8 0.0302(16) 0.0526(18) 0.0401(17) -0.0055(14) -0.0069(14) -0.0097(14)
C9 0.081(4) 0.037(3) 0.092(5) -0.010(3) 0.004(4) -0.025(3)
C10 0.043(3) 0.036(2) 0.053(3) -0.004(2) -0.001(2) -0.013(2)
O11 0.0483(18) 0.0346(16) 0.0466(19) -0.0019(14) -0.0019(15) -0.0144(14)
O12 0.063(2) 0.0364(17) 0.056(2) -0.0131(15) 0.0054(17) -0.0221(16)
P13 0.0300(5) 0.0347(5) 0.0328(6) -0.0071(4) -0.0026(4) -0.0119(4)
C14 0.027(2) 0.038(2) 0.035(2) -0.0045(17) 0.0003(17) -0.0088(17)
C15 0.046(3) 0.047(3) 0.052(3) -0.007(2) -0.014(2) -0.010(2)
C16 0.051(3) 0.051(3) 0.052(3) 0.007(2) -0.013(2) -0.005(2)
C17 0.052(3) 0.041(3) 0.068(4) -0.001(2) -0.007(3) -0.009(2)
C18 0.055(3) 0.082(4) 0.046(3) -0.006(3) -0.018(3) -0.011(3)
C19 0.042(3) 0.052(3) 0.046(3) -0.013(2) -0.007(2) -0.009(2)
C20 0.035(2) 0.040(2) 0.044(3) -0.0054(19) -0.0050(19) -0.0162(19)
C21 0.052(3) 0.051(3) 0.054(3) -0.017(2) 0.007(2) -0.026(2)
C22 0.074(4) 0.059(3) 0.058(3) -0.023(3) 0.002(3) -0.035(3)
C23 0.067(4) 0.051(3) 0.076(4) -0.007(3) -0.014(3) -0.037(3)
C24 0.064(3) 0.058(3) 0.059(3) 0.000(3) -0.004(3) -0.037(3)
C25 0.048(3) 0.047(3) 0.044(3) -0.003(2) -0.005(2) -0.024(2)
C26 0.041(2) 0.038(2) 0.039(2) -0.0110(19) 0.0046(19) -0.0131(19)
C27 0.047(3) 0.052(3) 0.052(3) -0.011(2) 0.004(2) -0.008(2)
C28 0.063(4) 0.067(4) 0.066(4) -0.020(3) 0.024(3) -0.003(3)
C29 0.098(5) 0.063(4) 0.050(3) -0.024(3) 0.030(3) -0.017(3)
C30 0.080(4) 0.056(3) 0.039(3) -0.015(2) 0.003(3) -0.020(3)
C31 0.053(3) 0.041(2) 0.038(2) -0.0118(19) 0.006(2) -0.020(2)
Cl32 0.0348(5) 0.0485(6) 0.0286(5) 0.0011(4) -0.0051(4) -0.0181(5)
P33 0.0285(5) 0.0327(5) 0.0321(6) -0.0056(4) -0.0008(4) -0.0091(4)
C34 0.032(2) 0.036(2) 0.044(2) -0.0034(18) -0.0073(19) -0.0114(18)
C35 0.046(3) 0.058(3) 0.040(3) -0.003(2) -0.005(2) -0.023(2)
C36 0.060(3) 0.073(4) 0.048(3) 0.000(3) -0.015(3) -0.035(3)
C37 0.043(3) 0.077(4) 0.070(4) 0.002(3) -0.019(3) -0.025(3)
C38 0.030(3) 0.095(5) 0.081(4) -0.025(4) 0.001(3) -0.013(3)
C39 0.033(2) 0.076(4) 0.059(3) -0.025(3) -0.002(2) -0.013(2)
C40 0.039(2) 0.031(2) 0.031(2) -0.0038(16) 0.0025(18) -0.0109(18)
C41 0.044(3) 0.042(3) 0.083(4) -0.005(3) -0.012(3) -0.016(2)
C42 0.059(3) 0.039(3) 0.102(5) -0.014(3) -0.007(3) -0.020(3)
C43 0.056(3) 0.035(3) 0.071(4) -0.003(2) 0.001(3) -0.005(2)
C44 0.040(3) 0.046(3) 0.076(4) -0.005(3) -0.006(3) -0.005(2)
C45 0.037(2) 0.040(2) 0.055(3) -0.006(2) -0.004(2) -0.012(2)
C46 0.033(2) 0.044(2) 0.034(2) -0.0062(19) 0.0007(18) -0.0145(19)
C47 0.038(2) 0.050(3) 0.044(3) -0.001(2) -0.001(2) -0.017(2)
C48 0.053(3) 0.082(4) 0.038(3) 0.007(3) -0.004(2) -0.033(3)
C49 0.067(4) 0.099(5) 0.033(3) -0.011(3) 0.004(2) -0.042(3)
C50 0.054(3) 0.077(4) 0.045(3) -0.027(3) 0.008(2) -0.026(3)
C51 0.039(2) 0.057(3) 0.039(3) -0.012(2) 0.003(2) -0.017(2)
Cl52 0.0551(7) 0.0346(5) 0.0398(6) -0.0160(4) 0.0126(5) -0.0083(5)
C53 0.069(4) 0.083(4) 0.057(3) -0.026(3) -0.007(3) -0.021(3)
Cl54 0.0708(10) 0.0905(12) 0.0882(12) -0.0338(10) -0.0068(9) -0.0048(9)
Cl55 0.0931(12) 0.0753(10) 0.0939(12) -0.0347(9) -0.0257(10) -0.0046(9)
Cl56 0.138(2) 0.159(2) 0.0980(15) -0.0314(15) 0.0204(14) -0.0961(18)
C57 0.063(4) 0.077(4) 0.114(6) -0.043(4) -0.017(4) -0.013(3)
Cl58 0.0666(13) 0.179(3) 0.266(4) -0.113(3) -0.0424(18) 0.0039(15)
Cl59 0.169(3) 0.228(4) 0.123(2) -0.007(2) -0.007(2) -0.115(3)
Cl60 0.161(3) 0.0791(14) 0.181(3) -0.0064(16) 0.006(2) -0.0212(15)

loop_
_atom_type_symbol
_atom_type_description
_atom_type_scat_dispersion_real
_atom_type_scat_dispersion_imag
_atom_type_scat_source
C C 0.0033 0.0016 'International Tables Vol C Tables 4.2.6.8 and 6.1.1.4'
H H 0.0000 0.0000 'International Tables Vol C Tables 4.2.6.8 and 6.1.1.4'
Cl Cl 0.1484 0.1585 'International Tables Vol C Tables 4.2.6.8 and 6.1.1.4'
O O 0.0106 0.0060 'International Tables Vol C Tables 4.2.6.8 and 6.1.1.4'
P P 0.1023 0.0942 'International Tables Vol C Tables 4.2.6.8 and 6.1.1.4'
Rh Rh -1.1178 0.9187 'International Tables Vol C Tables 4.2.6.8 and 6.1.1.4'

loop_
_geom_angle_atom_site_label_1
_geom_angle_atom_site_label_2
_geom_angle_atom_site_label_3
_geom_angle
O7 Rh1 O12 86.72(14)
O7 Rh1 P33 92.38(10)
O12 Rh1 P33 169.37(10)
O7 Rh1 Cl4 172.24(10)
O12 Rh1 Cl4 90.44(11)
P33 Rh1 Cl4 89.08(6)
O7 Rh1 Rh2 85.22(10)
O12 Rh1 Rh2 84.13(10)
P33 Rh1 Rh2 106.37(5)
Cl4 Rh1 Rh2 101.69(5)
O7 Rh1 Cl52 82.86(10)
O12 Rh1 Cl52 86.03(11)
P33 Rh1 Cl52 83.34(6)
Cl4 Rh1 Cl52 89.74(6)
Rh2 Rh1 Cl52 164.94(3)
O11 Rh2 O8 88.87(13)
O11 Rh2 P13 91.10(10)
O8 Rh2 P13 169.33(9)
O11 Rh2 Cl3 173.64(9)
O8 Rh2 Cl3 87.46(10)
P13 Rh2 Cl3 91.54(6)
O11 Rh2 Rh1 85.65(10)
O8 Rh2 Rh1 84.23(10)
P13 Rh2 Rh1 106.41(6)
Cl3 Rh2 Rh1 99.14(6)
O11 Rh2 Cl32 84.36(11)
O8 Rh2 Cl32 84.72(10)
P13 Rh2 Cl32 84.66(7)
Cl3 Rh2 Cl32 90.13(6)
Rh1 Rh2 Cl32 165.22(3)
C6 C5 H51 109.5
C6 C5 H52 109.5
H51 C5 H52 109.5
C6 C5 H53 109.5
H51 C5 H53 109.5
H52 C5 H53 109.5
O8 C6 O7 124.8(4)
O8 C6 C5 118.2(4)
O7 C6 C5 117.0(4)
C6 O7 Rh1 122.3(3)
C6 O8 Rh2 120.7(3)
C10 C9 H91 109.5
C10 C9 H92 109.5
H91 C9 H92 109.5
C10 C9 H93 109.5
H91 C9 H93 109.5
H92 C9 H93 109.5
O11 C10 O12 124.9(4)
O11 C10 C9 117.1(5)
O12 C10 C9 118.0(5)
C10 O11 Rh2 122.2(3)
C10 O12 Rh1 121.2(3)
C14 P13 C20 105.1(2)
C14 P13 C26 100.2(2)
C20 P13 C26 101.4(2)
C14 P13 Rh2 124.65(14)
C20 P13 Rh2 115.41(15)
C26 P13 Rh2 106.56(16)
C19 C14 C15 119.0(4)
C19 C14 P13 122.3(4)
C15 C14 P13 118.6(3)
C14 C15 C17 120.1(5)
C14 C15 H15 119.9
C17 C15 H15 119.9
C17 C16 C18 119.0(5)
C17 C16 H16 120.5
C18 C16 H16 120.5
C16 C17 C15 121.0(5)
C16 C17 H17 119.5
C15 C17 H17 119.5
C16 C18 C19 120.6(5)
C16 C18 H18 119.7
C19 C18 H18 119.7
C14 C19 C18 120.2(5)
C14 C19 H19 119.9
C18 C19 H19 119.9
C21 C20 C25 118.7(4)
C21 C20 P13 119.8(3)
C25 C20 P13 121.5(4)
C22 C21 C20 120.4(5)
C22 C21 H21 119.8
C20 C21 H21 119.8
C23 C22 C21 120.4(5)
C23 C22 H22 119.8
C21 C22 H22 119.8
C24 C23 C22 120.0(5)
C24 C23 H23 120.0
C22 C23 H23 120.0
C23 C24 C25 120.2(5)
C23 C24 H24 119.9
C25 C24 H24 119.9
C24 C25 C20 120.2(5)
C24 C25 H25 119.9
C20 C25 H25 119.9
C31 C26 C27 116.5(4)
C31 C26 P13 122.2(3)
C27 C26 P13 121.1(4)
C28 C27 C26 121.8(5)
C28 C27 H27 119.1
C26 C27 H27 119.1
C27 C28 C29 119.7(6)
C27 C28 H28 120.2
C29 C28 H28 120.2
C30 C29 C28 120.1(5)
C30 C29 H29 119.9
C28 C29 H29 119.9
C29 C30 C31 119.8(5)
C29 C30 H30 120.1
C31 C30 H30 120.1
C30 C31 C26 122.1(5)
C30 C31 Cl32 117.4(4)
C26 C31 Cl32 120.4(3)
C31 Cl32 Rh2 101.56(16)
C34 P33 C40 104.7(2)
C34 P33 C46 102.7(2)
C40 P33 C46 100.5(2)
C34 P33 Rh1 112.83(15)
C40 P33 Rh1 127.79(14)
C46 P33 Rh1 104.95(15)
C39 C34 C35 118.8(4)
C39 C34 P33 121.6(4)
C35 C34 P33 119.6(4)
C36 C35 C34 120.2(5)
C36 C35 H35 119.9
C34 C35 H35 119.9
C37 C36 C35 120.4(5)
C37 C36 H36 119.8
C35 C36 H36 119.8
C38 C37 C36 119.3(5)
C38 C37 H37 120.3
C36 C37 H37 120.3
C37 C38 C39 120.7(5)
C37 C38 H38 119.7
C39 C38 H38 119.7
C38 C39 C34 120.6(5)
C38 C39 H39 119.7
C34 C39 H39 119.7
C45 C40 C41 118.7(4)
C45 C40 P33 120.9(3)
C41 C40 P33 119.9(3)
C40 C41 C42 120.1(5)
C40 C41 H41 120.0
C42 C41 H41 120.0
C43 C42 C41 120.3(5)
C43 C42 H42 119.8
C41 C42 H42 119.8
C42 C43 C44 119.7(5)
C42 C43 H43 120.1
C44 C43 H43 120.1
C43 C44 C45 121.0(5)
C43 C44 H44 119.5
C45 C44 H44 119.5
C40 C45 C44 120.0(5)
C40 C45 H45 120.0
C44 C45 H45 120.0
C51 C46 C47 116.4(4)
C51 C46 P33 121.3(3)
C47 C46 P33 122.2(4)
C48 C47 C46 120.7(5)
C48 C47 H47 119.6
C46 C47 H47 119.6
C47 C48 C49 120.8(5)
C47 C48 H48 119.6
C49 C48 H48 119.6
C50 C49 C48 119.9(5)
C50 C49 H49 120.1
C48 C49 H49 120.1
C49 C50 C51 119.7(5)
C49 C50 H50 120.2
C51 C50 H50 120.2
C50 C51 C46 122.5(5)
C50 C51 Cl52 118.2(4)
C46 C51 Cl52 119.3(3)
C51 Cl52 Rh1 100.15(16)
Cl54 C53 Cl56 110.5(4)
Cl54 C53 Cl55 109.4(4)
Cl56 C53 Cl55 110.5(4)
Cl54 C53 H531 108.8
Cl56 C53 H531 108.8
Cl55 C53 H531 108.8
Cl60 C57 Cl58 112.1(4)
Cl60 C57 Cl59 110.9(4)
Cl58 C57 Cl59 110.2(4)
Cl60 C57 H571 107.8
Cl58 C57 H571 107.8
Cl59 C57 H571 107.8

loop_
_geom_bond_atom_site_label_1
_geom_bond_atom_site_label_2
_geom_bond_distance
Rh1 O7 2.049(3)
Rh1 O12 2.102(3)
Rh1 P33 2.2474(15)
Rh1 Cl4 2.3243(18)
Rh1 Rh2 2.5692(14)
Rh1 Cl52 2.5870(18)
Rh2 O11 2.050(3)
Rh2 O8 2.112(3)
Rh2 P13 2.2466(16)
Rh2 Cl3 2.3154(14)
Rh2 Cl32 2.5916(15)
C5 C6 1.507(6)
C5 H51 0.9600
C5 H52 0.9600
C5 H53 0.9600
C6 O8 1.248(5)
C6 O7 1.265(6)
C9 C10 1.515(7)
C9 H91 0.9600
C9 H92 0.9600
C9 H93 0.9600
C10 O11 1.254(6)
C10 O12 1.257(6)
P13 C14 1.835(4)
P13 C20 1.836(4)
P13 C26 1.839(5)
C14 C19 1.380(6)
C14 C15 1.382(6)
C15 C17 1.383(7)
C15 H15 0.9300
C16 C17 1.363(8)
C16 C18 1.378(8)
C16 H16 0.9300
C17 H17 0.9300
C18 C19 1.384(7)
C18 H18 0.9300
C19 H19 0.9300
C20 C21 1.390(7)
C20 C25 1.400(6)
C21 C22 1.379(7)
C21 H21 0.9300
C22 C23 1.378(8)
C22 H22 0.9300
C23 C24 1.377(8)
C23 H23 0.9300
C24 C25 1.383(7)
C24 H24 0.9300
C25 H25 0.9300
C26 C31 1.396(6)
C26 C27 1.400(7)
C27 C28 1.371(8)
C27 H27 0.9300
C28 C29 1.390(9)
C28 H28 0.9300
C29 C30 1.365(9)
C29 H29 0.9300
C30 C31 1.376(7)
C30 H30 0.9300
C31 Cl32 1.754(5)
P33 C34 1.832(4)
P33 C40 1.835(4)
P33 C46 1.839(4)
C34 C39 1.380(7)
C34 C35 1.390(6)
C35 C36 1.381(7)
C35 H35 0.9300
C36 C37 1.380(8)
C36 H36 0.9300
C37 C38 1.371(8)
C37 H37 0.9300
C38 C39 1.377(7)
C38 H38 0.9300
C39 H39 0.9300
C40 C45 1.374(6)
C40 C41 1.387(6)
C41 C42 1.392(7)
C41 H41 0.9300
C42 C43 1.348(8)
C42 H42 0.9300
C43 C44 1.367(8)
C43 H43 0.9300
C44 C45 1.377(7)
C44 H44 0.9300
C45 H45 0.9300
C46 C51 1.400(7)
C46 C47 1.403(6)
C47 C48 1.376(7)
C47 H47 0.9300
C48 C49 1.379(8)
C48 H48 0.9300
C49 C50 1.363(8)
C49 H49 0.9300
C50 C51 1.373(7)
C50 H50 0.9300
C51 Cl52 1.769(5)
C53 Cl54 1.734(6)
C53 Cl56 1.739(7)
C53 Cl55 1.759(7)
C53 H531 0.9800
C57 Cl60 1.695(7)
C57 Cl58 1.722(7)
C57 Cl59 1.724(8)
C57 H571 0.9800
